data_1513258
loop_
_publ_author_name
'Zhao, Yunfeng'
'Mu, Xiaoyue'
'Bao, Chunxiao'
'Fan, Yan'
'Zhang, Jingying'
'Wang, Yue'

_publ_section_title
;
 Alkyl Chain Length Dependent Morphology and Emission Properties of the
 Organic Micromaterials Based on Fluorinated Quinacridone Derivatives
;
_journal_issue 5
_journal_name_full Langmuir
_journal_page_first 3264
_journal_page_last 3270
_journal_paper_doi 10.1021/la804182d
_journal_volume 25
_journal_year 2009
_chemical_formula_sum 'C40 H50 F2 N2 O2'
_chemical_formula_weight 628.82
_chemical_name_systematic
; 
 ? 
;
_space_group_IT_number 15
_symmetry_cell_setting monoclinic
_symmetry_space_group_name_Hall '-C 2yc'
_symmetry_space_group_name_H-M 'C 1 2/c 1'
_atom_sites_solution_hydrogens geom
_atom_sites_solution_primary direct
_atom_sites_solution_secondary difmap
_audit_creation_method SHELXL-97
_cell_angle_alpha 90.00
_cell_angle_beta 98.67(3)
_cell_angle_gamma 90.00
_cell_formula_units_Z 4
_cell_length_a 22.992(5)
_cell_length_b 9.991(2)
_cell_length_c 15.192(3)
_cell_measurement_reflns_used 9274
_cell_measurement_temperature 293(2)
_cell_measurement_theta_max 27.47
_cell_measurement_theta_min 3.02
_cell_volume 3449.9(13)
_computing_cell_refinement PROCESS-AUTO
_computing_data_collection PROCESS-AUTO
_computing_data_reduction PROCESS-AUTO
_computing_molecular_graphics 'SHELXL-97 (Sheldrick, 1997)'
_computing_publication_material 'SHELXL-97 (Sheldrick, 1997)'
_computing_structure_refinement 'SHELXL-97 (Sheldrick, 1997)'
_computing_structure_solution 'SHELXS-97 (Sheldrick, 1990)'
_diffrn_ambient_temperature 293(2)
_diffrn_detector_area_resol_mean none
_diffrn_measured_fraction_theta_full 0.995
_diffrn_measured_fraction_theta_max 0.995
_diffrn_measurement_device_type 'Omega scan'
_diffrn_measurement_method 10.0
_diffrn_radiation_monochromator graphite
_diffrn_radiation_source 'fine-focus sealed tube'
_diffrn_radiation_type MoK\a
_diffrn_radiation_wavelength 0.71073
_diffrn_reflns_av_R_equivalents 0.0677
_diffrn_reflns_av_sigmaI/netI 0.0575
_diffrn_reflns_limit_h_max 29
_diffrn_reflns_limit_h_min -29
_diffrn_reflns_limit_k_max 12
_diffrn_reflns_limit_k_min -12
_diffrn_reflns_limit_l_max 19
_diffrn_reflns_limit_l_min -19
_diffrn_reflns_number 16646
_diffrn_reflns_theta_full 27.48
_diffrn_reflns_theta_max 27.48
_diffrn_reflns_theta_min 3.02
_diffrn_standards_decay_% none
_diffrn_standards_interval_count none
_diffrn_standards_interval_time none
_diffrn_standards_number none
_exptl_absorpt_coefficient_mu 0.081
_exptl_absorpt_correction_T_max 0.9934
_exptl_absorpt_correction_T_min 0.9767
_exptl_absorpt_correction_type multi-scan
_exptl_absorpt_process_details
;   
Higash,T(1995) Progrom for Absorption Correcttion.
Rigaku Corporation,Tokyo,Japan. 
;
_exptl_crystal_colour red
_exptl_crystal_density_diffrn 1.211
_exptl_crystal_density_meas ?
_exptl_crystal_density_method 'not measured'
_exptl_crystal_description block
_exptl_crystal_F_000 1352
_exptl_crystal_size_max 0.29
_exptl_crystal_size_mid 0.26
_exptl_crystal_size_min 0.08
_refine_diff_density_max 0.164
_refine_diff_density_min -0.204
_refine_diff_density_rms 0.040
_refine_ls_extinction_method none
_refine_ls_goodness_of_fit_ref 0.771
_refine_ls_hydrogen_treatment riding
_refine_ls_matrix_type full
_refine_ls_number_parameters 209
_refine_ls_number_reflns 3943
_refine_ls_number_restraints 0
_refine_ls_restrained_S_all 0.771
_refine_ls_R_factor_all 0.1230
_refine_ls_R_factor_gt 0.0583
_refine_ls_shift/su_max 0.000
_refine_ls_shift/su_mean 0.000
_refine_ls_structure_factor_coef Fsqd
_refine_ls_weighting_details 'calc w=1/[\s^2^(Fo^2^)+(0.2000P)^2^+0.0000P] where P=(Fo^2^+2Fc^2^)/3'
_refine_ls_weighting_scheme calc
_refine_ls_wR_factor_gt 0.1843
_refine_ls_wR_factor_ref 0.2468
_reflns_number_gt 2035
_reflns_number_total 3943
_reflns_threshold_expression >2sigma(I)
_cod_data_source_file la804182dsup1.cif
_cod_data_source_block C10-DFQA
_cod_depositor_comments
;
The following automatic conversions were performed:

'_symmetry_cell_setting' value 'Monoclinic' changed to 'monoclinic'
according to /home/saulius/struct/CIF-dictionaries/cif_core.dic
dictionary named 'cif_core.dic' version 2.4.2 from 2011-04-26.

Automatic conversion script
Id: cif_fix_values 1891 2012-01-12 08:04:46Z andrius 

The following automatic conversions were performed:

'_exptl_crystal_density_meas' value 'none' was changed to '?' - the
value is perceived as not measured.

Automatic conversion script
Id: cif_fix_values 3008 2015-01-20 13:52:24Z robertas 
;
_cod_original_cell_volume 3450.1(12)
_cod_original_sg_symbol_H-M 'C2/c  '
_cod_database_code 1513258

loop_
_symmetry_equiv_pos_as_xyz
'x, y, z'
'-x, y, -z+1/2'
'x+1/2, y+1/2, z'
'-x+1/2, y+1/2, -z+1/2'
'-x, -y, -z'
'x, -y, z-1/2'
'-x+1/2, -y+1/2, -z'
'x+1/2, -y+1/2, z-1/2'

loop_
_atom_site_label
_atom_site_type_symbol
_atom_site_fract_x
_atom_site_fract_y
_atom_site_fract_z
_atom_site_U_iso_or_equiv
_atom_site_adp_type
_atom_site_occupancy
_atom_site_symmetry_multiplicity
_atom_site_calc_flag
_atom_site_refinement_flags
C1 C 0.18316(9) 0.0181(2) 0.14712(15) 0.0358(5) Uani 1 1 d .
C2 C 0.15643(10) -0.0330(3) 0.21815(17) 0.0450(6) Uani 1 1 d .
H2 H 0.1534 0.0211 0.2671 0.054 Uiso 1 1 calc R
C3 C 0.13497(11) -0.1611(3) 0.21586(18) 0.0516(7) Uani 1 1 d .
H3 H 0.1174 -0.1936 0.2628 0.062 Uiso 1 1 calc R
C4 C 0.13963(12) -0.2412(3) 0.14379(19) 0.0519(7) Uani 1 1 d .
C5 C 0.16466(11) -0.1984(3) 0.07368(17) 0.0485(6) Uani 1 1 d .
H5 H 0.1675 -0.2554 0.0261 0.058 Uiso 1 1 calc R
C6 C 0.18627(10) -0.0667(2) 0.07379(16) 0.0395(6) Uani 1 1 d .
C7 C 0.21135(11) -0.0210(2) -0.00335(16) 0.0425(6) Uani 1 1 d .
C8 C 0.23110(9) 0.1185(2) 0.00005(15) 0.0360(5) Uani 1 1 d .
C9 C 0.22738(9) 0.1986(2) 0.07575(14) 0.0350(5) Uani 1 1 d .
C10 C 0.24637(10) 0.3302(2) 0.07317(15) 0.0390(6) Uani 1 1 d .
H10 H 0.2440 0.3857 0.1216 0.047 Uiso 1 1 calc R
C11 C 0.20785(10) 0.2286(2) 0.23052(15) 0.0403(6) Uani 1 1 d .
H11A H 0.2412 0.2890 0.2345 0.048 Uiso 1 1 calc R
H11B H 0.2140 0.1703 0.2822 0.048 Uiso 1 1 calc R
C12 C 0.15235(11) 0.3100(3) 0.23291(16) 0.0438(6) Uani 1 1 d .
H12A H 0.1192 0.2497 0.2322 0.053 Uiso 1 1 calc R
H12B H 0.1450 0.3654 0.1800 0.053 Uiso 1 1 calc R
C13 C 0.15682(11) 0.3987(3) 0.31479(17) 0.0482(6) Uani 1 1 d .
H13A H 0.1857 0.4681 0.3103 0.058 Uiso 1 1 calc R
H13B H 0.1708 0.3453 0.3670 0.058 Uiso 1 1 calc R
C14 C 0.09899(11) 0.4644(3) 0.32747(19) 0.0495(6) Uani 1 1 d .
H14A H 0.0845 0.5161 0.2747 0.059 Uiso 1 1 calc R
H14B H 0.0703 0.3951 0.3335 0.059 Uiso 1 1 calc R
C15 C 0.10416(12) 0.5554(3) 0.40809(19) 0.0550(7) Uani 1 1 d .
H15A H 0.1337 0.6229 0.4027 0.066 Uiso 1 1 calc R
H15B H 0.1178 0.5029 0.4609 0.066 Uiso 1 1 calc R
C16 C 0.04724(12) 0.6252(3) 0.4209(2) 0.0565(7) Uani 1 1 d .
H16A H 0.0354 0.6846 0.3709 0.068 Uiso 1 1 calc R
H16B H 0.0166 0.5585 0.4211 0.068 Uiso 1 1 calc R
C17 C 0.05275(12) 0.7051(3) 0.5062(2) 0.0598(8) Uani 1 1 d .
H17A H 0.0839 0.7705 0.5060 0.072 Uiso 1 1 calc R
H17B H 0.0644 0.6450 0.5559 0.072 Uiso 1 1 calc R
C18 C -0.00305(12) 0.7778(3) 0.5213(2) 0.0574(7) Uani 1 1 d .
H18A H -0.0149 0.8377 0.4716 0.069 Uiso 1 1 calc R
H18B H -0.0342 0.7125 0.5223 0.069 Uiso 1 1 calc R
C19 C 0.00364(13) 0.8577(3) 0.6066(2) 0.0671(9) Uani 1 1 d .
H19A H 0.0150 0.7974 0.6564 0.081 Uiso 1 1 calc R
H19B H 0.0353 0.9218 0.6061 0.081 Uiso 1 1 calc R
C20 C -0.05116(14) 0.9318(3) 0.6215(3) 0.0785(10) Uani 1 1 d .
H20A H -0.0628 0.9918 0.5726 0.118 Uiso 1 1 calc R
H20B H -0.0434 0.9819 0.6759 0.118 Uiso 1 1 calc R
H20C H -0.0822 0.8688 0.6254 0.118 Uiso 1 1 calc R
F1 F 0.11818(9) -0.36862(16) 0.14252(12) 0.0809(6) Uani 1 1 d .
N1 N 0.20591(8) 0.14641(19) 0.14951(12) 0.0368(5) Uani 1 1 d .
O1 O 0.21516(9) -0.09379(18) -0.06767(12) 0.0625(6) Uani 1 1 d .

loop_
_atom_site_aniso_label
_atom_site_aniso_U_11
_atom_site_aniso_U_22
_atom_site_aniso_U_33
_atom_site_aniso_U_23
_atom_site_aniso_U_13
_atom_site_aniso_U_12
C1 0.0375(12) 0.0402(12) 0.0308(12) 0.0046(10) 0.0085(9) 0.0017(10)
C2 0.0525(14) 0.0489(14) 0.0369(14) 0.0047(11) 0.0173(11) 0.0028(11)
C3 0.0584(16) 0.0528(15) 0.0471(16) 0.0138(12) 0.0190(12) -0.0023(13)
C4 0.0648(17) 0.0432(14) 0.0491(16) 0.0099(12) 0.0127(13) -0.0105(12)
C5 0.0629(16) 0.0446(14) 0.0387(14) 0.0015(11) 0.0100(12) -0.0074(12)
C6 0.0444(12) 0.0425(13) 0.0323(13) 0.0011(10) 0.0084(10) -0.0021(10)
C7 0.0552(15) 0.0421(13) 0.0317(13) -0.0025(10) 0.0121(11) -0.0029(11)
C8 0.0405(12) 0.0401(12) 0.0289(12) -0.0017(10) 0.0099(9) -0.0001(10)
C9 0.0392(12) 0.0429(12) 0.0247(11) -0.0003(9) 0.0108(9) 0.0001(10)
C10 0.0471(13) 0.0451(13) 0.0266(12) -0.0020(10) 0.0118(10) -0.0023(11)
C11 0.0519(14) 0.0480(13) 0.0234(11) -0.0022(10) 0.0136(10) -0.0030(11)
C12 0.0502(14) 0.0479(13) 0.0352(13) -0.0044(11) 0.0128(11) 0.0004(11)
C13 0.0558(15) 0.0510(15) 0.0400(15) -0.0054(12) 0.0138(11) 0.0033(12)
C14 0.0570(15) 0.0518(14) 0.0433(15) -0.0014(12) 0.0185(12) 0.0018(12)
C15 0.0600(16) 0.0596(17) 0.0479(17) -0.0065(13) 0.0159(13) 0.0085(13)
C16 0.0580(16) 0.0626(17) 0.0508(17) -0.0063(13) 0.0140(13) 0.0075(13)
C17 0.0589(17) 0.0669(18) 0.0551(18) -0.0153(14) 0.0140(13) 0.0068(14)
C18 0.0578(16) 0.0636(17) 0.0534(17) -0.0093(13) 0.0172(13) 0.0086(13)
C19 0.0638(18) 0.078(2) 0.060(2) -0.0165(16) 0.0123(15) 0.0130(15)
C20 0.078(2) 0.084(2) 0.080(3) -0.0182(19) 0.0314(18) 0.0163(18)
F1 0.1248(16) 0.0544(10) 0.0683(13) 0.0056(8) 0.0300(11) -0.0325(10)
N1 0.0461(11) 0.0408(10) 0.0262(10) -0.0006(8) 0.0140(8) -0.0022(8)
O1 0.1046(15) 0.0489(10) 0.0400(11) -0.0129(8) 0.0304(10) -0.0184(10)

loop_
_atom_type_symbol
_atom_type_description
_atom_type_scat_dispersion_real
_atom_type_scat_dispersion_imag
_atom_type_scat_source
C C 0.0033 0.0016 'International Tables Vol C Tables 4.2.6.8 and 6.1.1.4'
H H 0.0000 0.0000 'International Tables Vol C Tables 4.2.6.8 and 6.1.1.4'
N N 0.0061 0.0033 'International Tables Vol C Tables 4.2.6.8 and 6.1.1.4'
O O 0.0106 0.0060 'International Tables Vol C Tables 4.2.6.8 and 6.1.1.4'
F F 0.0171 0.0103 'International Tables Vol C Tables 4.2.6.8 and 6.1.1.4'

loop_
_geom_angle_atom_site_label_1
_geom_angle_atom_site_label_2
_geom_angle_atom_site_label_3
_geom_angle
_geom_angle_site_symmetry_1
_geom_angle_site_symmetry_3
N1 C1 C6 120.9(2) . .
N1 C1 C2 121.4(2) . .
C6 C1 C2 117.7(2) . .
C3 C2 C1 120.9(2) . .
C2 C3 C4 119.6(2) . .
C5 C4 F1 118.6(3) . .
C5 C4 C3 122.5(2) . .
F1 C4 C3 118.9(2) . .
C4 C5 C6 119.1(3) . .
C5 C6 C1 120.2(2) . .
C5 C6 C7 118.4(2) . .
C1 C6 C7 121.4(2) . .
O1 C7 C6 122.5(2) . .
O1 C7 C8 122.1(2) . .
C6 C7 C8 115.4(2) . .
C10 C8 C9 121.1(2) 7 .
C10 C8 C7 118.2(2) 7 .
C9 C8 C7 120.7(2) . .
C10 C9 N1 121.9(2) . .
C10 C9 C8 117.1(2) . .
N1 C9 C8 121.0(2) . .
C9 C10 C8 121.8(2) . 7
N1 C11 C12 113.49(19) . .
C11 C12 C13 112.3(2) . .
C12 C13 C14 113.8(2) . .
C15 C14 C13 113.4(2) . .
C14 C15 C16 114.4(2) . .
C17 C16 C15 112.9(2) . .
C16 C17 C18 114.7(2) . .
C19 C18 C17 113.7(3) . .
C20 C19 C18 114.1(3) . .
C1 N1 C9 120.31(19) . .
C1 N1 C11 120.11(18) . .
C9 N1 C11 119.57(18) . .

loop_
_geom_bond_atom_site_label_1
_geom_bond_atom_site_label_2
_geom_bond_distance
_geom_bond_site_symmetry_2
C1 N1 1.383(3) .
C1 C6 1.410(3) .
C1 C2 1.415(3) .
C2 C3 1.370(3) .
C3 C4 1.373(4) .
C4 C5 1.354(3) .
C4 F1 1.365(3) .
C5 C6 1.406(3) .
C6 C7 1.456(3) .
C7 O1 1.232(3) .
C7 C8 1.464(3) .
C8 C10 1.393(3) 7
C8 C9 1.414(3) .
C9 C10 1.388(3) .
C9 N1 1.392(3) .
C10 C8 1.393(3) 7
C11 N1 1.475(3) .
C11 C12 1.518(3) .
C12 C13 1.518(3) .
C13 C14 1.521(3) .
C14 C15 1.516(4) .
C15 C16 1.521(4) .
C16 C17 1.512(4) .
C17 C18 1.522(4) .
C18 C19 1.510(4) .
C19 C20 1.507(4) .

loop_
_geom_hbond_atom_site_label_D
_geom_hbond_atom_site_label_H
_geom_hbond_atom_site_label_A
_geom_hbond_distance_DH
_geom_hbond_distance_HA
_geom_hbond_distance_DA
_geom_hbond_angle_DHA
_geom_hbond_site_symmetry_A
C11 H11B O1 0.97 2.40 3.330(3) 159.8 6_556
